data_4316270
loop_
_publ_author_name
'Beatriz Gil-Hern\'andez'
'Pedro Gili'
'Jana K. Vieth'
'Christoph Janiak'
'Joaqu\'in Sanchiz'

_publ_section_title
;
 Magnetic Ordering in Two Molecule-Based (10,3)-a Nets Prepared from a
 Copper(II) Trinuclear Secondary Building Unit
;
_journal_name_full 'Inorganic Chemistry'
_journal_page_first 7478
_journal_page_last 7490
_journal_paper_doi 10.1021/ic100796e
_journal_volume 49
_journal_year 2010
_chemical_formula_moiety 'C9 H3 Cl Cu3 Mn O18, 2(C24 H20 P), O'
_chemical_formula_sum 'C57 H43 Cl Cu3 Mn O19 P2'
_chemical_formula_weight 1374.86
_chemical_name_systematic
; 
catena-{bis(tetraphenylphosphonium)[\m3-chloro-tris-\m3-mesoxalato-
-\kO:O',O'':O'',O''':O''''-triscuprate(II)-manganate(II)} monohydrate 
(Ph4P)2[MnCu3(mesox)3Cl].H2o
with H2 on crystal water included for calculation:
C57 H45 Cl Cu3 Mn O19 P2, M = 1376.88
Z = 4, F(000) = 2792, Dx = 1.605 g/cm-3
 
;
_space_group_IT_number 19
_symmetry_cell_setting orthorhombic
_symmetry_space_group_name_Hall 'P 2ac 2ab'
_symmetry_space_group_name_H-M 'P 21 21 21'
_atom_sites_solution_hydrogens geom
_atom_sites_solution_primary direct
_atom_sites_solution_secondary difmap
_audit_creation_method SHELXL-97
_cell_angle_alpha 90.00
_cell_angle_beta 90.00
_cell_angle_gamma 90.00
_cell_formula_units_Z 4
_cell_length_a 16.963(3)
_cell_length_b 18.283(3)
_cell_length_c 18.373(3)
_cell_measurement_reflns_used 3278
_cell_measurement_temperature 203(2)
_cell_measurement_theta_max 16.7
_cell_measurement_theta_min 2.2
_cell_volume 5698.1(17)
_computing_cell_refinement 'SAINT (Bruker, 2006)'
_computing_data_collection 'APEX2 (Bruker, 2006)'
_computing_data_reduction SAINT
_computing_molecular_graphics 'DIAMOND (Crystal Impact, 2009)'
_computing_structure_refinement 'SHELXL-97 (Sheldrick, 2008)'
_computing_structure_solution 'SHELXS-97 (Sheldrick, 2008)'
_diffrn_ambient_temperature 203(2)
_diffrn_measured_fraction_theta_full 0.998
_diffrn_measured_fraction_theta_max 0.998
_diffrn_measurement_device_type 'Bruker APEX2 CCD area detector'
_diffrn_measurement_method '\w scans'
_diffrn_radiation_monochromator graphite
_diffrn_radiation_source 'fine-focus sealed tube'
_diffrn_radiation_type MoK\a
_diffrn_radiation_wavelength 0.71073
_diffrn_reflns_av_R_equivalents 0.0909
_diffrn_reflns_av_sigmaI/netI 0.0940
_diffrn_reflns_limit_h_max 16
_diffrn_reflns_limit_h_min -16
_diffrn_reflns_limit_k_max 17
_diffrn_reflns_limit_k_min -17
_diffrn_reflns_limit_l_max 17
_diffrn_reflns_limit_l_min -17
_diffrn_reflns_number 19510
_diffrn_reflns_theta_full 20.03
_diffrn_reflns_theta_max 20.03
_diffrn_reflns_theta_min 1.98
_exptl_absorpt_coefficient_mu 1.499
_exptl_absorpt_correction_T_max 0.6375
_exptl_absorpt_correction_T_min 0.5331
_exptl_absorpt_correction_type multi-scan
_exptl_absorpt_process_details '(<i>SADABS</i>; Sheldrick, 1996)'
_exptl_crystal_colour blue
_exptl_crystal_density_diffrn 1.603
_exptl_crystal_density_method 'not measured'
_exptl_crystal_description bloc
_exptl_crystal_F_000 2784
_exptl_crystal_size_max 0.48
_exptl_crystal_size_mid 0.42
_exptl_crystal_size_min 0.33
_refine_diff_density_max 0.407
_refine_diff_density_min -0.365
_refine_diff_density_rms 0.085
_refine_ls_abs_structure_details 'Flack H D (1983), Acta Cryst. A39, 876-881'
_refine_ls_abs_structure_Flack 0.00(3)
_refine_ls_extinction_method none
_refine_ls_goodness_of_fit_ref 1.022
_refine_ls_hydrogen_treatment constr
_refine_ls_matrix_type full
_refine_ls_number_parameters 652
_refine_ls_number_reflns 5328
_refine_ls_number_restraints 288
_refine_ls_restrained_S_all 1.009
_refine_ls_R_factor_all 0.0866
_refine_ls_R_factor_gt 0.0598
_refine_ls_shift/su_max 0.000
_refine_ls_shift/su_mean 0.000
_refine_ls_structure_factor_coef Fsqd
_refine_ls_weighting_details 'calc w=1/[\s^2^(Fo^2^)+(0.0967P)^2^+0.0000P] where P=(Fo^2^+2Fc^2^)/3'
_refine_ls_weighting_scheme calc
_refine_ls_wR_factor_gt 0.1473
_refine_ls_wR_factor_ref 0.1643
_reflns_number_gt 3972
_reflns_number_total 5328
_reflns_threshold_expression >2sigma(I)
_cod_data_source_file ic100796e_si_002_2.cif
_cod_data_source_block Comp2
_cod_original_cell_volume 5698.2(15)
_cod_database_code 4316270

loop_
_symmetry_equiv_pos_as_xyz
'x, y, z'
'-x+1/2, -y, z+1/2'
'-x, y+1/2, -z+1/2'
'x+1/2, -y+1/2, -z'

loop_
_atom_site_label
_atom_site_type_symbol
_atom_site_fract_x
_atom_site_fract_y
_atom_site_fract_z
_atom_site_U_iso_or_equiv
_atom_site_adp_type
_atom_site_occupancy
_atom_site_symmetry_multiplicity
_atom_site_calc_flag
_atom_site_refinement_flags
_atom_site_disorder_assembly
_atom_site_disorder_group
Cu1 Cu 0.63590(10) 0.70161(9) 0.94345(10) 0.0569(5) Uani 1 1 d . . .
Cu2 Cu 0.70095(9) 0.55640(10) 0.86595(9) 0.0578(5) Uani 1 1 d . . .
Cu3 Cu 0.55240(10) 0.64720(9) 0.79334(9) 0.0594(5) Uani 1 1 d . . .
Mn Mn 0.89609(11) 0.59294(10) 1.11008(11) 0.0456(6) Uani 1 1 d . . .
Cl Cl 0.7054(2) 0.6978(2) 0.8205(2) 0.0751(12) Uani 1 1 d . . .
C11 C 0.7553(9) 0.6725(9) 1.0352(9) 0.057(4) Uani 1 1 d . . .
C12 C 0.7254(7) 0.5936(7) 1.0087(7) 0.046(4) Uani 1 1 d . . .
C13 C 0.7965(7) 0.5467(8) 0.9770(10) 0.055(4) Uani 1 1 d . . .
O11 O 0.8089(6) 0.6746(5) 1.0794(5) 0.057(3) Uani 1 1 d . . .
O12 O 0.7205(6) 0.7256(5) 1.0076(6) 0.068(3) Uani 1 1 d . . .
O13 O 0.6917(4) 0.5565(5) 1.0720(5) 0.056(2) Uani 1 1 d . . .
H13 H 0.7260 0.5518 1.1038 0.084 Uiso 1 1 calc R . .
O14 O 0.6689(5) 0.5991(4) 0.9569(5) 0.045(2) Uani 1 1 d . . .
O15 O 0.8493(5) 0.5301(4) 1.0235(5) 0.052(2) Uani 1 1 d . . .
O16 O 0.7940(6) 0.5289(6) 0.9148(5) 0.075(3) Uani 1 1 d . . .
C14 C 0.6814(8) 0.4833(8) 0.7386(10) 0.050(4) Uani 1 1 d . . .
C15 C 0.5953(8) 0.5044(8) 0.7643(8) 0.053(4) Uani 1 1 d . . .
C16 C 0.5480(8) 0.5328(9) 0.6990(8) 0.051(4) Uani 1 1 d . . .
O17 O 0.6912(5) 0.4494(5) 0.6827(5) 0.056(3) Uani 1 1 d . . .
O18 O 0.7363(6) 0.5013(5) 0.7828(5) 0.065(3) Uani 1 1 d . . .
O19 O 0.5594(5) 0.4430(5) 0.7921(5) 0.060(2) Uani 1 1 d . . .
H19 H 0.5578 0.4108 0.7603 0.090 Uiso 1 1 calc R . .
O20 O 0.5999(5) 0.5551(5) 0.8178(5) 0.051(2) Uani 1 1 d . . .
O21 O 0.5305(5) 0.4930(5) 0.6495(5) 0.050(2) Uani 1 1 d . . .
O22 O 0.5297(5) 0.6011(6) 0.7026(5) 0.066(3) Uani 1 1 d . . .
C17 C 0.4731(9) 0.7725(9) 0.8178(8) 0.053(4) Uani 1 1 d . . .
C18 C 0.4863(9) 0.7432(8) 0.8935(8) 0.053(4) Uani 1 1 d . . .
C19 C 0.5202(10) 0.8033(9) 0.9437(7) 0.058(4) Uani 1 1 d . . .
O23 O 0.4367(5) 0.8305(5) 0.8096(5) 0.054(3) Uani 1 1 d . . .
O24 O 0.4984(6) 0.7362(5) 0.7665(5) 0.066(3) Uani 1 1 d . . .
O25 O 0.4146(5) 0.7153(5) 0.9191(5) 0.062(3) Uani 1 1 d . . .
H25 H 0.3812 0.7484 0.9199 0.093 Uiso 1 1 calc R . .
O26 O 0.5399(5) 0.6837(4) 0.8903(4) 0.053(2) Uani 1 1 d . . .
O27 O 0.4800(5) 0.8577(6) 0.9567(5) 0.065(3) Uani 1 1 d . . .
O28 O 0.5863(6) 0.7918(5) 0.9696(5) 0.068(3) Uani 1 1 d . . .
P1 P 1.1559(3) 0.3321(2) 0.8213(2) 0.0737(13) Uani 1 1 d . . .
C21 C 1.0970(6) 0.3629(7) 0.8932(6) 0.086(5) Uani 1 1 d GU . .
C22 C 1.1002(7) 0.3282(6) 0.9605(7) 0.116(6) Uani 1 1 d GU . .
H22 H 1.1351 0.2890 0.9678 0.140 Uiso 1 1 calc R . .
C23 C 1.0517(8) 0.3514(8) 1.0169(6) 0.123(7) Uani 1 1 d GU . .
H23 H 1.0539 0.3280 1.0624 0.147 Uiso 1 1 calc R . .
C24 C 1.0000(7) 0.4094(7) 1.0061(7) 0.119(7) Uani 1 1 d GU . .
H24 H 0.9673 0.4252 1.0443 0.143 Uiso 1 1 calc R . .
C25 C 0.9968(7) 0.4442(6) 0.9389(8) 0.102(6) Uani 1 1 d GU . .
H25A H 0.9619 0.4834 0.9316 0.123 Uiso 1 1 calc R . .
C26 C 1.0453(8) 0.4209(7) 0.8825(6) 0.112(6) Uani 1 1 d GU . .
H26 H 1.0431 0.4444 0.8370 0.135 Uiso 1 1 calc R . .
C27 C 1.0927(7) 0.3125(6) 0.7464(6) 0.079(5) Uani 1 1 d GU . .
C28 C 1.0119(8) 0.3060(7) 0.7577(6) 0.114(6) Uani 1 1 d GU . .
H28 H 0.9910 0.3111 0.8048 0.136 Uiso 1 1 calc R . .
C29 C 0.9621(6) 0.2920(7) 0.6992(9) 0.117(6) Uani 1 1 d GU . .
H29 H 0.9075 0.2877 0.7068 0.140 Uiso 1 1 calc R . .
C31 C 0.9930(9) 0.2845(6) 0.6296(7) 0.114(6) Uani 1 1 d GU . .
H31 H 0.9593 0.2750 0.5901 0.137 Uiso 1 1 calc R . .
C30 C 1.0738(9) 0.2910(7) 0.6183(6) 0.127(7) Uani 1 1 d GU . .
H30 H 1.0947 0.2859 0.5712 0.152 Uiso 1 1 calc R . .
C32 C 1.1236(6) 0.3050(7) 0.6767(8) 0.127(7) Uani 1 1 d GU . .
H32 H 1.1782 0.3093 0.6691 0.152 Uiso 1 1 calc R . .
C33 C 1.2079(7) 0.2520(5) 0.8461(7) 0.082(5) Uani 1 1 d GU . .
C34 C 1.1733(5) 0.1842(7) 0.8337(6) 0.090(5) Uani 1 1 d GU . .
H34 H 1.1252 0.1812 0.8084 0.108 Uiso 1 1 calc R . .
C35 C 1.2096(7) 0.1209(5) 0.8589(7) 0.102(6) Uani 1 1 d GU . .
H35 H 1.1862 0.0751 0.8505 0.123 Uiso 1 1 calc R . .
C36 C 1.2806(7) 0.1254(6) 0.8964(7) 0.103(6) Uani 1 1 d GU . .
H36 H 1.3052 0.0827 0.9134 0.124 Uiso 1 1 calc R . .
C37 C 1.3152(6) 0.1932(8) 0.9088(6) 0.119(7) Uani 1 1 d GU . .
H37 H 1.3633 0.1963 0.9341 0.143 Uiso 1 1 calc R . .
C38 C 1.2789(8) 0.2565(6) 0.8836(8) 0.132(7) Uani 1 1 d GU . .
H38 H 1.3023 0.3023 0.8920 0.158 Uiso 1 1 calc R . .
C39 C 1.2291(6) 0.4008(6) 0.8016(8) 0.089(5) Uani 1 1 d GU . .
C40 C 1.2870(8) 0.3857(6) 0.7502(7) 0.109(6) Uani 1 1 d GU . .
H40 H 1.2849 0.3421 0.7232 0.131 Uiso 1 1 calc R . .
C41 C 1.3479(7) 0.4353(8) 0.7386(7) 0.131(7) Uani 1 1 d GU . .
H41 H 1.3870 0.4251 0.7038 0.157 Uiso 1 1 calc R . .
C42 C 1.3510(7) 0.4998(7) 0.7785(9) 0.140(8) Uani 1 1 d GU . .
H42 H 1.3922 0.5333 0.7707 0.168 Uiso 1 1 calc R . .
C43 C 1.2931(9) 0.5148(6) 0.8299(8) 0.136(8) Uani 1 1 d GU . .
H43 H 1.2952 0.5585 0.8569 0.164 Uiso 1 1 calc R . .
C44 C 1.2322(7) 0.4653(7) 0.8415(6) 0.110(6) Uani 1 1 d GU . .
H44 H 1.1931 0.4755 0.8763 0.132 Uiso 1 1 calc R . .
P2 P 0.8824(3) 0.1005(3) 0.8877(3) 0.1019(17) Uani 1 1 d . . .
C45 C 0.9445(8) 0.1176(7) 0.9620(7) 0.095(6) Uani 1 1 d GU . .
C46 C 0.9099(6) 0.1243(9) 1.0303(9) 0.140(8) Uani 1 1 d GU . .
H46 H 0.8558 0.1152 1.0361 0.168 Uiso 1 1 calc R . .
C47 C 0.9554(11) 0.1445(9) 1.0899(7) 0.166(9) Uani 1 1 d GU . .
H47 H 0.9320 0.1491 1.1360 0.200 Uiso 1 1 calc R . .
C48 C 1.0355(10) 0.1580(9) 1.0813(8) 0.183(10) Uani 1 1 d GU . .
H48 H 1.0663 0.1717 1.1216 0.219 Uiso 1 1 calc R . .
C49 C 1.0701(7) 0.1512(9) 1.0130(10) 0.168(9) Uani 1 1 d GU . .
H49 H 1.1243 0.1603 1.0072 0.202 Uiso 1 1 calc R . .
C50 C 1.0246(9) 0.1310(7) 0.9534(7) 0.135(7) Uani 1 1 d GU . .
H50 H 1.0481 0.1264 0.9072 0.162 Uiso 1 1 calc R . .
C51 C 0.9510(7) 0.0672(8) 0.8190(8) 0.102(6) Uani 1 1 d GU . .
C52 C 0.9582(8) 0.1044(6) 0.7534(9) 0.107(6) Uani 1 1 d GU . .
H52 H 0.9229 0.1424 0.7420 0.129 Uiso 1 1 calc R . .
C53 C 1.0175(10) 0.0856(8) 0.7047(7) 0.133(7) Uani 1 1 d GU . .
H53 H 1.0224 0.1107 0.6604 0.159 Uiso 1 1 calc R . .
C54 C 1.0697(7) 0.0295(8) 0.7217(8) 0.130(8) Uani 1 1 d GU . .
H54 H 1.1098 0.0167 0.6888 0.156 Uiso 1 1 calc R . .
C55 C 1.0625(7) -0.0078(7) 0.7873(9) 0.125(7) Uani 1 1 d GU . .
H55 H 1.0978 -0.0457 0.7988 0.150 Uiso 1 1 calc R . .
C56 C 1.0032(9) 0.0111(8) 0.8360(7) 0.133(7) Uani 1 1 d GU . .
H56 H 0.9983 -0.0141 0.8804 0.160 Uiso 1 1 calc R . .
C57 C 0.8346(9) 0.1755(6) 0.8546(10) 0.132(8) Uani 1 1 d GU . .
C58 C 0.8483(9) 0.2422(9) 0.8885(8) 0.137(7) Uani 1 1 d GU . .
H58 H 0.8831 0.2450 0.9282 0.164 Uiso 1 1 calc R . .
C59 C 0.8104(11) 0.3049(6) 0.8637(10) 0.173(9) Uani 1 1 d GU . .
H59 H 0.8196 0.3501 0.8866 0.208 Uiso 1 1 calc R . .
C60 C 0.7589(10) 0.3008(8) 0.8050(11) 0.190(11) Uani 1 1 d GU . .
H60 H 0.7333 0.3431 0.7882 0.228 Uiso 1 1 calc R . .
C61 C 0.7452(9) 0.2340(11) 0.7711(9) 0.204(11) Uani 1 1 d GU . .
H61 H 0.7104 0.2312 0.7314 0.245 Uiso 1 1 calc R . .
C62 C 0.7831(10) 0.1713(8) 0.7959(10) 0.177(10) Uani 1 1 d GU . .
H62 H 0.7738 0.1262 0.7730 0.212 Uiso 1 1 calc R . .
C63 C 0.8105(9) 0.0343(9) 0.9113(9) 0.130(8) Uani 1 1 d GU . .
C64 C 0.7309(10) 0.0526(8) 0.9121(9) 0.165(9) Uani 1 1 d GU . .
H64 H 0.7143 0.0981 0.8938 0.198 Uiso 1 1 calc R . .
C65 C 0.6760(7) 0.0036(11) 0.9399(10) 0.197(11) Uani 1 1 d GU . .
H65 H 0.6222 0.0159 0.9404 0.237 Uiso 1 1 calc R . .
C66 C 0.7006(10) -0.0637(9) 0.9669(9) 0.171(10) Uani 1 1 d GU . .
H66 H 0.6634 -0.0968 0.9857 0.206 Uiso 1 1 calc R . .
C67 C 0.7801(11) -0.0819(8) 0.9661(9) 0.189(10) Uani 1 1 d GU . .
H67 H 0.7967 -0.1274 0.9843 0.227 Uiso 1 1 calc R . .
C68 C 0.8351(7) -0.0329(10) 0.9383(10) 0.165(9) Uani 1 1 d GU . .
H68 H 0.8889 -0.0453 0.9378 0.198 Uiso 1 1 calc R . .
O1W O 0.5065(10) 0.5567(13) 0.9974(12) 0.235(11) Uani 1 1 d . . .

loop_
_atom_site_aniso_label
_atom_site_aniso_U_11
_atom_site_aniso_U_22
_atom_site_aniso_U_33
_atom_site_aniso_U_23
_atom_site_aniso_U_13
_atom_site_aniso_U_12
Cu1 0.0597(11) 0.0440(10) 0.0670(13) -0.0005(9) -0.0088(9) 0.0090(9)
Cu2 0.0527(10) 0.0698(12) 0.0509(11) -0.0083(10) -0.0043(9) 0.0093(9)
Cu3 0.0733(12) 0.0517(11) 0.0531(11) -0.0014(10) -0.0012(10) 0.0129(10)
Mn 0.0460(12) 0.0440(12) 0.0469(13) 0.0029(11) -0.0059(10) -0.0044(10)
Cl 0.085(3) 0.065(3) 0.076(3) 0.006(2) 0.026(2) -0.011(2)
C11 0.049(10) 0.066(13) 0.056(11) -0.020(10) 0.016(9) -0.015(9)
C12 0.044(8) 0.041(8) 0.053(10) -0.003(8) 0.006(8) 0.007(7)
C13 0.030(8) 0.055(10) 0.079(12) 0.036(10) -0.027(9) 0.004(8)
O11 0.062(6) 0.052(6) 0.056(6) -0.004(5) -0.026(6) -0.006(5)
O12 0.077(7) 0.041(6) 0.085(8) 0.004(6) -0.011(6) 0.017(6)
O13 0.044(5) 0.068(6) 0.057(6) 0.009(5) 0.001(5) -0.001(5)
O14 0.050(5) 0.039(5) 0.046(6) -0.009(5) -0.010(5) 0.019(4)
O15 0.050(6) 0.046(6) 0.062(6) -0.001(5) 0.001(5) 0.007(5)
O16 0.088(8) 0.113(9) 0.022(6) -0.013(6) -0.007(6) 0.013(7)
C14 0.039(10) 0.041(9) 0.071(12) 0.019(9) 0.021(9) 0.007(7)
C15 0.064(10) 0.049(10) 0.046(10) -0.001(9) 0.005(8) 0.001(9)
C16 0.056(9) 0.058(11) 0.040(9) 0.001(9) -0.011(8) 0.015(9)
O17 0.059(6) 0.067(7) 0.041(6) -0.015(6) 0.009(5) 0.014(5)
O18 0.048(6) 0.088(7) 0.059(7) -0.007(6) -0.003(6) 0.005(6)
O19 0.072(6) 0.042(6) 0.065(6) -0.011(5) 0.014(5) -0.005(5)
O20 0.053(5) 0.053(6) 0.048(6) -0.003(5) -0.011(5) 0.007(5)
O21 0.053(6) 0.055(6) 0.041(6) -0.006(5) -0.013(5) -0.002(5)
O22 0.085(7) 0.057(7) 0.055(6) 0.000(6) -0.028(5) 0.010(6)
C17 0.069(10) 0.054(11) 0.035(10) -0.024(9) 0.010(8) -0.002(9)
C18 0.065(10) 0.043(9) 0.050(10) -0.003(8) -0.010(8) 0.011(9)
C19 0.068(11) 0.066(12) 0.039(9) 0.001(9) -0.001(9) 0.008(11)
O23 0.074(7) 0.032(6) 0.057(7) 0.000(5) -0.001(5) 0.012(5)
O24 0.091(7) 0.059(7) 0.049(7) 0.006(6) -0.022(6) 0.033(6)
O25 0.063(6) 0.043(6) 0.081(7) 0.010(5) 0.025(5) 0.010(5)
O26 0.072(6) 0.040(5) 0.048(6) -0.003(5) 0.002(5) 0.010(5)
O27 0.064(6) 0.059(6) 0.071(7) -0.015(6) -0.003(5) 0.021(6)
O28 0.076(7) 0.055(6) 0.072(7) -0.011(6) -0.017(6) 0.012(6)
P1 0.070(3) 0.076(3) 0.075(3) -0.004(3) 0.004(2) 0.020(2)
C21 0.083(11) 0.102(13) 0.073(12) 0.020(10) 0.013(10) 0.028(10)
C22 0.112(13) 0.127(15) 0.110(15) 0.020(13) 0.036(12) 0.034(12)
C23 0.147(16) 0.121(15) 0.099(14) 0.017(13) 0.045(13) 0.053(14)
C24 0.139(15) 0.100(15) 0.118(16) -0.021(13) 0.029(14) 0.031(13)
C25 0.132(14) 0.080(12) 0.095(13) -0.005(12) 0.005(12) 0.052(11)
C26 0.116(14) 0.121(15) 0.100(14) -0.011(12) 0.016(12) 0.057(12)
C27 0.066(10) 0.093(11) 0.077(11) 0.000(10) -0.016(9) 0.001(10)
C28 0.098(14) 0.114(14) 0.129(15) -0.022(13) -0.001(12) -0.037(12)
C29 0.114(14) 0.115(14) 0.121(16) -0.010(14) -0.034(14) -0.005(12)
C31 0.129(15) 0.094(13) 0.118(15) -0.010(13) -0.038(15) 0.003(13)
C30 0.134(16) 0.139(15) 0.107(15) -0.035(13) -0.050(14) 0.043(15)
C32 0.126(15) 0.152(16) 0.101(14) -0.016(14) 0.006(13) 0.045(14)
C33 0.099(12) 0.054(10) 0.094(12) 0.002(9) 0.005(10) 0.012(10)
C34 0.072(11) 0.069(11) 0.130(14) 0.019(11) 0.002(10) 0.021(10)
C35 0.070(11) 0.073(12) 0.165(17) 0.026(12) 0.008(12) 0.009(10)
C36 0.081(12) 0.078(12) 0.151(16) 0.018(12) -0.006(12) 0.022(11)
C37 0.105(14) 0.096(14) 0.157(17) -0.018(14) -0.055(12) 0.014(12)
C38 0.144(16) 0.075(13) 0.176(18) 0.007(13) -0.081(15) 0.026(13)
C39 0.080(11) 0.052(10) 0.133(15) 0.021(11) 0.004(11) 0.003(9)
C40 0.103(14) 0.079(12) 0.145(16) -0.002(12) 0.042(13) 0.014(12)
C41 0.113(14) 0.068(13) 0.21(2) -0.013(14) 0.043(14) -0.003(12)
C42 0.108(15) 0.089(14) 0.22(2) 0.020(15) 0.058(15) -0.009(13)
C43 0.120(16) 0.101(15) 0.19(2) -0.039(15) 0.007(15) -0.025(14)
C44 0.112(14) 0.056(11) 0.161(17) -0.038(12) -0.003(13) 0.010(11)
P2 0.099(4) 0.087(4) 0.120(5) 0.007(3) 0.019(3) 0.006(3)
C45 0.069(11) 0.094(12) 0.122(15) 0.033(12) 0.017(11) 0.011(10)
C46 0.095(13) 0.22(2) 0.109(16) 0.016(16) 0.000(13) 0.007(15)
C47 0.111(15) 0.29(2) 0.094(15) 0.017(17) -0.001(14) 0.00(2)
C48 0.17(2) 0.25(2) 0.123(17) 0.109(18) -0.052(16) -0.05(2)
C49 0.160(18) 0.20(2) 0.145(19) 0.068(19) -0.024(16) -0.078(16)
C50 0.136(16) 0.113(15) 0.156(18) 0.018(15) -0.009(15) -0.033(14)
C51 0.083(11) 0.088(13) 0.135(15) 0.042(12) 0.028(12) -0.005(10)
C52 0.110(14) 0.073(12) 0.139(17) -0.003(13) 0.030(13) 0.019(11)
C53 0.135(17) 0.072(13) 0.19(2) 0.010(15) 0.010(16) 0.003(12)
C54 0.110(15) 0.109(16) 0.17(2) -0.007(15) 0.015(15) -0.024(13)
C55 0.090(13) 0.129(16) 0.156(19) -0.018(15) 0.004(14) -0.013(13)
C56 0.109(15) 0.152(18) 0.138(17) 0.025(15) 0.023(14) 0.035(14)
C57 0.138(17) 0.080(13) 0.18(2) 0.013(15) 0.002(15) 0.023(13)
C58 0.192(18) 0.063(12) 0.155(18) -0.021(13) 0.053(16) 0.041(14)
C59 0.24(2) 0.099(16) 0.18(2) 0.038(17) 0.04(2) 0.046(17)
C60 0.21(2) 0.110(17) 0.25(3) 0.081(19) 0.00(2) 0.087(18)
C61 0.19(2) 0.16(2) 0.26(3) 0.07(2) 0.03(2) 0.07(2)
C62 0.16(2) 0.138(17) 0.23(2) 0.036(19) 0.001(18) 0.067(16)
C63 0.093(13) 0.100(14) 0.20(2) -0.014(15) 0.057(14) -0.028(12)
C64 0.099(15) 0.135(17) 0.26(2) -0.028(18) 0.072(16) -0.010(14)
C65 0.19(2) 0.16(2) 0.24(2) 0.00(2) 0.04(2) -0.067(19)
C66 0.148(17) 0.144(19) 0.22(2) -0.039(19) 0.045(19) -0.093(17)
C67 0.144(17) 0.18(2) 0.24(2) -0.022(19) 0.089(19) -0.056(18)
C68 0.134(17) 0.136(18) 0.23(2) 0.022(19) 0.058(17) -0.031(16)
O1W 0.157(14) 0.31(3) 0.24(2) 0.13(2) 0.036(15) -0.025(17)

loop_
_atom_type_symbol
_atom_type_description
_atom_type_scat_dispersion_real
_atom_type_scat_dispersion_imag
_atom_type_scat_source
C C 0.0033 0.0016 'International Tables Vol C Tables 4.2.6.8 and 6.1.1.4'
H H 0.0000 0.0000 'International Tables Vol C Tables 4.2.6.8 and 6.1.1.4'
O O 0.0106 0.0060 'International Tables Vol C Tables 4.2.6.8 and 6.1.1.4'
P P 0.1023 0.0942 'International Tables Vol C Tables 4.2.6.8 and 6.1.1.4'
Cl Cl 0.1484 0.1585 'International Tables Vol C Tables 4.2.6.8 and 6.1.1.4'
Mn Mn 0.3368 0.7283 'International Tables Vol C Tables 4.2.6.8 and 6.1.1.4'
Cu Cu 0.3201 1.2651 'International Tables Vol C Tables 4.2.6.8 and 6.1.1.4'

loop_
_geom_angle_atom_site_label_1
_geom_angle_atom_site_label_2
_geom_angle_atom_site_label_3
_geom_angle
_geom_angle_site_symmetry_1
_geom_angle_site_symmetry_3
_geom_angle_publ_flag
O12 Cu1 O28 88.7(4) . . ?
O12 Cu1 O26 171.0(4) . . ?
O28 Cu1 O26 84.4(4) . . ?
O12 Cu1 O14 85.9(4) . . ?
O28 Cu1 O14 156.0(4) . . ?
O26 Cu1 O14 98.1(3) . . ?
O12 Cu1 Cl 101.9(3) . . ?
O28 Cu1 Cl 116.7(3) . . ?
O26 Cu1 Cl 86.4(3) . . ?
O14 Cu1 Cl 87.3(3) . . ?
O16 Cu2 O14 86.1(4) . . ?
O16 Cu2 O18 88.7(4) . . ?
O14 Cu2 O18 171.8(4) . . ?
O16 Cu2 O20 163.7(5) . . ?
O14 Cu2 O20 98.7(4) . . ?
O18 Cu2 O20 84.6(4) . . ?
O16 Cu2 Cl 112.1(4) . . ?
O14 Cu2 Cl 83.6(3) . . ?
O18 Cu2 Cl 104.2(3) . . ?
O20 Cu2 Cl 84.0(3) . . ?
O22 Cu3 O26 160.9(4) . . ?
O22 Cu3 O20 84.3(4) . . ?
O26 Cu3 O20 97.7(4) . . ?
O22 Cu3 O24 93.1(4) . . ?
O26 Cu3 O24 83.8(4) . . ?
O20 Cu3 O24 176.1(4) . . ?
O27 Mn O15 92.8(4) 4_567 . ?
O27 Mn O21 96.9(4) 4_567 2_665 ?
O15 Mn O21 94.2(3) . 2_665 ?
O27 Mn O17 175.5(4) 4_567 2_665 ?
O15 Mn O17 90.7(3) . 2_665 ?
O21 Mn O17 85.7(4) 2_665 2_665 ?
O27 Mn O23 84.5(4) 4_567 4_567 ?
O15 Mn O23 172.1(4) . 4_567 ?
O21 Mn O23 93.4(3) 2_665 4_567 ?
O17 Mn O23 91.7(4) 2_665 4_567 ?
O27 Mn O11 90.9(4) 4_567 . ?
O15 Mn O11 85.6(4) . . ?
O21 Mn O11 172.2(4) 2_665 . ?
O17 Mn O11 86.5(4) 2_665 . ?
O23 Mn O11 87.1(3) 4_567 . ?
Cu1 Cl Cu2 74.97(11) . . ?
O11 C11 O12 127.0(14) . . ?
O11 C11 C12 117.7(15) . . ?
O12 C11 C12 115.4(13) . . ?
O14 C12 O13 108.4(10) . . ?
O14 C12 C13 108.6(11) . . ?
O13 C12 C13 109.7(10) . . ?
O14 C12 C11 111.8(12) . . ?
O13 C12 C11 107.5(10) . . ?
C13 C12 C11 110.8(11) . . ?
O16 C13 O15 127.1(15) . . ?
O16 C13 C12 118.2(12) . . ?
O15 C13 C12 114.6(14) . . ?
C11 O11 Mn 131.2(10) . . ?
C11 O12 Cu1 115.4(9) . . ?
C12 O13 H13 109.5 . . ?
C12 O14 Cu2 112.4(7) . . ?
C12 O14 Cu1 111.0(7) . . ?
Cu2 O14 Cu1 110.9(4) . . ?
C13 O15 Mn 129.6(9) . . ?
C13 O16 Cu2 114.5(10) . . ?
O17 C14 O18 124.8(12) . . ?
O17 C14 C15 120.3(15) . . ?
O18 C14 C15 114.8(14) . . ?
O20 C15 O19 108.4(11) . . ?
O20 C15 C16 111.6(12) . . ?
O19 C15 C16 109.5(12) . . ?
O20 C15 C14 109.3(12) . . ?
O19 C15 C14 108.7(11) . . ?
C16 C15 C14 109.3(12) . . ?
O21 C16 O22 124.5(12) . . ?
O21 C16 C15 121.2(14) . . ?
O22 C16 C15 114.3(14) . . ?
C14 O17 Mn 128.3(10) . 2_664 ?
C14 O18 Cu2 114.3(9) . . ?
C15 O19 H19 109.5 . . ?
C15 O20 Cu3 114.0(8) . . ?
C15 O20 Cu2 113.1(8) . . ?
Cu3 O20 Cu2 118.0(5) . . ?
C16 O21 Mn 124.0(9) . 2_664 ?
C16 O22 Cu3 115.2(9) . . ?
O24 C17 O23 122.9(13) . . ?
O24 C17 C18 117.6(14) . . ?
O23 C17 C18 119.5(13) . . ?
O25 C18 O26 106.9(10) . . ?
O25 C18 C17 108.1(11) . . ?
O26 C18 C17 109.3(12) . . ?
O25 C18 C19 112.5(12) . . ?
O26 C18 C19 109.4(11) . . ?
C17 C18 C19 110.6(12) . . ?
O27 C19 O28 124.5(14) . . ?
O27 C19 C18 119.1(14) . . ?
O28 C19 C18 116.5(15) . . ?
C17 O23 Mn 129.4(9) . 4_467 ?
C17 O24 Cu3 115.1(10) . . ?
C18 O25 H25 109.5 . . ?
C18 O26 Cu3 112.1(7) . . ?
C18 O26 Cu1 113.0(7) . . ?
Cu3 O26 Cu1 115.9(4) . . ?
C19 O27 Mn 127.9(10) . 4_467 ?
C19 O28 Cu1 116.7(10) . . ?
C21 P1 C33 110.9(6) . . ?
C21 P1 C27 107.7(7) . . ?
C33 P1 C27 109.4(6) . . ?
C21 P1 C39 108.7(7) . . ?
C33 P1 C39 106.6(6) . . ?
C27 P1 C39 113.5(6) . . ?
C22 C21 C26 120.0 . . ?
C22 C21 P1 120.1(8) . . ?
C26 C21 P1 119.9(8) . . ?
C23 C22 C21 120.0 . . ?
C23 C22 H22 120.0 . . ?
C21 C22 H22 120.0 . . ?
C24 C23 C22 120.0 . . ?
C24 C23 H23 120.0 . . ?
C22 C23 H23 120.0 . . ?
C25 C24 C23 120.0 . . ?
C25 C24 H24 120.0 . . ?
C23 C24 H24 120.0 . . ?
C24 C25 C26 120.0 . . ?
C24 C25 H25A 120.0 . . ?
C26 C25 H25A 120.0 . . ?
C25 C26 C21 120.0 . . ?
C25 C26 H26 120.0 . . ?
C21 C26 H26 120.0 . . ?
C28 C27 C32 120.0 . . ?
C28 C27 P1 119.7(9) . . ?
C32 C27 P1 120.3(9) . . ?
C29 C28 C27 120.0 . . ?
C29 C28 H28 120.0 . . ?
C27 C28 H28 120.0 . . ?
C28 C29 C31 120.0 . . ?
C28 C29 H29 120.0 . . ?
C31 C29 H29 120.0 . . ?
C29 C31 C30 120.0 . . ?
C29 C31 H31 120.0 . . ?
C30 C31 H31 120.0 . . ?
C32 C30 C31 120.0 . . ?
C32 C30 H30 120.0 . . ?
C31 C30 H30 120.0 . . ?
C30 C32 C27 120.0 . . ?
C30 C32 H32 120.0 . . ?
C27 C32 H32 120.0 . . ?
C34 C33 C38 120.0 . . ?
C34 C33 P1 119.0(8) . . ?
C38 C33 P1 120.7(8) . . ?
C35 C34 C33 120.0 . . ?
C35 C34 H34 120.0 . . ?
C33 C34 H34 120.0 . . ?
C34 C35 C36 120.0 . . ?
C34 C35 H35 120.0 . . ?
C36 C35 H35 120.0 . . ?
C37 C36 C35 120.0 . . ?
C37 C36 H36 120.0 . . ?
C35 C36 H36 120.0 . . ?
C36 C37 C38 120.0 . . ?
C36 C37 H37 120.0 . . ?
C38 C37 H37 120.0 . . ?
C37 C38 C33 120.0 . . ?
C37 C38 H38 120.0 . . ?
C33 C38 H38 120.0 . . ?
C40 C39 C44 120.0 . . ?
C40 C39 P1 119.0(9) . . ?
C44 C39 P1 120.7(9) . . ?
C39 C40 C41 120.0 . . ?
C39 C40 H40 120.0 . . ?
C41 C40 H40 120.0 . . ?
C40 C41 C42 120.0 . . ?
C40 C41 H41 120.0 . . ?
C42 C41 H41 120.0 . . ?
C43 C42 C41 120.0 . . ?
C43 C42 H42 120.0 . . ?
C41 C42 H42 120.0 . . ?
C42 C43 C44 120.0 . . ?
C42 C43 H43 120.0 . . ?
C44 C43 H43 120.0 . . ?
C43 C44 C39 120.0 . . ?
C43 C44 H44 120.0 . . ?
C39 C44 H44 120.0 . . ?
C57 P2 C45 114.9(8) . . ?
C57 P2 C63 108.0(9) . . ?
C45 P2 C63 110.1(8) . . ?
C57 P2 C51 109.0(8) . . ?
C45 P2 C51 102.4(7) . . ?
C63 P2 C51 112.4(7) . . ?
C46 C45 C50 120.0 . . ?
C46 C45 P2 117.7(10) . . ?
C50 C45 P2 122.0(10) . . ?
C45 C46 C47 120.0 . . ?
C45 C46 H46 120.0 . . ?
C47 C46 H46 120.0 . . ?
C46 C47 C48 120.0 . . ?
C46 C47 H47 120.0 . . ?
C48 C47 H47 120.0 . . ?
C47 C48 C49 120.0 . . ?
C47 C48 H48 120.0 . . ?
C49 C48 H48 120.0 . . ?
C50 C49 C48 120.0 . . ?
C50 C49 H49 120.0 . . ?
C48 C49 H49 120.0 . . ?
C49 C50 C45 120.0 . . ?
C49 C50 H50 120.0 . . ?
C45 C50 H50 120.0 . . ?
C52 C51 C56 120.0 . . ?
C52 C51 P2 119.5(10) . . ?
C56 C51 P2 119.9(10) . . ?
C53 C52 C51 120.0 . . ?
C53 C52 H52 120.0 . . ?
C51 C52 H52 120.0 . . ?
C52 C53 C54 120.0 . . ?
C52 C53 H53 120.0 . . ?
C54 C53 H53 120.0 . . ?
C55 C54 C53 120.0 . . ?
C55 C54 H54 120.0 . . ?
C53 C54 H54 120.0 . . ?
C56 C55 C54 120.0 . . ?
C56 C55 H55 120.0 . . ?
C54 C55 H55 120.0 . . ?
C55 C56 C51 120.0 . . ?
C55 C56 H56 120.0 . . ?
C51 C56 H56 120.0 . . ?
C58 C57 C62 120.0 . . ?
C58 C57 P2 117.9(12) . . ?
C62 C57 P2 122.1(12) . . ?
C59 C58 C57 120.0 . . ?
C59 C58 H58 120.0 . . ?
C57 C58 H58 120.0 . . ?
C58 C59 C60 120.0 . . ?
C58 C59 H59 120.0 . . ?
C60 C59 H59 120.0 . . ?
C61 C60 C59 120.0 . . ?
C61 C60 H60 120.0 . . ?
C59 C60 H60 120.0 . . ?
C62 C61 C60 120.0 . . ?
C62 C61 H61 120.0 . . ?
C60 C61 H61 120.0 . . ?
C61 C62 C57 120.0 . . ?
C61 C62 H62 120.0 . . ?
C57 C62 H62 120.0 . . ?
C64 C63 C68 120.0 . . ?
C64 C63 P2 120.4(11) . . ?
C68 C63 P2 119.0(11) . . ?
C63 C64 C65 120.0 . . ?
C63 C64 H64 120.0 . . ?
C65 C64 H64 120.0 . . ?
C66 C65 C64 120.0 . . ?
C66 C65 H65 120.0 . . ?
C64 C65 H65 120.0 . . ?
C65 C66 C67 120.0 . . ?
C65 C66 H66 120.0 . . ?
C67 C66 H66 120.0 . . ?
C66 C67 C68 120.0 . . ?
C66 C67 H67 120.0 . . ?
C68 C67 H67 120.0 . . ?
C67 C68 C63 120.0 . . ?
C67 C68 H68 120.0 . . ?
C63 C68 H68 120.0 . . ?

loop_
_geom_bond_atom_site_label_1
_geom_bond_atom_site_label_2
_geom_bond_distance
_geom_bond_site_symmetry_2
_geom_bond_publ_flag
Cu1 O12 1.908(10) . ?
Cu1 O28 1.912(10) . ?
Cu1 O26 1.927(9) . ?
Cu1 O14 1.972(8) . ?
Cu1 Cl 2.550(4) . ?
Cu2 O16 1.884(10) . ?
Cu2 O14 1.922(8) . ?
Cu2 O18 1.926(10) . ?
Cu2 O20 1.929(8) . ?
Cu2 Cl 2.718(4) . ?
Cu3 O22 1.907(9) . ?
Cu3 O26 1.915(8) . ?
Cu3 O20 1.919(8) . ?
Cu3 O24 1.931(9) . ?
Mn O27 2.084(10) 4_567 ?
Mn O15 2.116(9) . ?
Mn O21 2.131(9) 2_665 ?
Mn O17 2.138(9) 2_665 ?
Mn O23 2.147(9) 4_567 ?
Mn O11 2.175(9) . ?
C11 O11 1.221(17) . ?
C11 O12 1.244(18) . ?
C11 C12 1.605(19) . ?
C12 O14 1.355(14) . ?
C12 O13 1.463(15) . ?
C12 C13 1.591(19) . ?
C13 O16 1.189(17) . ?
C13 O15 1.275(14) . ?
O13 H13 0.8300 . ?
C14 O17 1.213(17) . ?
C14 O18 1.278(17) . ?
C14 C15 1.583(19) . ?
C15 O20 1.353(15) . ?
C15 O19 1.375(15) . ?
C15 C16 1.534(19) . ?
C16 O21 1.202(15) . ?
C16 O22 1.288(16) . ?
O17 Mn 2.138(9) 2_664 ?
O19 H19 0.8300 . ?
O21 Mn 2.131(9) 2_664 ?
C17 O24 1.231(15) . ?
C17 O23 1.237(16) . ?
C17 C18 1.507(19) . ?
C18 O25 1.399(15) . ?
C18 O26 1.419(15) . ?
C18 C19 1.55(2) . ?
C19 O27 1.229(17) . ?
C19 O28 1.238(16) . ?
O23 Mn 2.147(9) 4_467 ?
O25 H25 0.8300 . ?
O27 Mn 2.084(10) 4_467 ?
P1 C21 1.751(9) . ?
P1 C33 1.769(9) . ?
P1 C27 1.782(10) . ?
P1 C39 1.803(10) . ?
C21 C22 1.3900 . ?
C21 C26 1.3900 . ?
C22 C23 1.3900 . ?
C22 H22 0.9400 . ?
C23 C24 1.3900 . ?
C23 H23 0.9400 . ?
C24 C25 1.3900 . ?
C24 H24 0.9400 . ?
C25 C26 1.3900 . ?
C25 H25A 0.9400 . ?
C26 H26 0.9400 . ?
C27 C28 1.3900 . ?
C27 C32 1.3900 . ?
C28 C29 1.3900 . ?
C28 H28 0.9400 . ?
C29 C31 1.3900 . ?
C29 H29 0.9400 . ?
C31 C30 1.3900 . ?
C31 H31 0.9400 . ?
C30 C32 1.3900 . ?
C30 H30 0.9400 . ?
C32 H32 0.9400 . ?
C33 C34 1.3900 . ?
C33 C38 1.3900 . ?
C34 C35 1.3900 . ?
C34 H34 0.9400 . ?
C35 C36 1.3900 . ?
C35 H35 0.9400 . ?
C36 C37 1.3900 . ?
C36 H36 0.9400 . ?
C37 C38 1.3900 . ?
C37 H37 0.9400 . ?
C38 H38 0.9400 . ?
C39 C40 1.3900 . ?
C39 C44 1.3900 . ?
C40 C41 1.3900 . ?
C40 H40 0.9400 . ?
C41 C42 1.3900 . ?
C41 H41 0.9400 . ?
C42 C43 1.3900 . ?
C42 H42 0.9400 . ?
C43 C44 1.3900 . ?
C43 H43 0.9400 . ?
C44 H44 0.9400 . ?
P2 C57 1.704(12) . ?
P2 C45 1.753(12) . ?
P2 C63 1.772(12) . ?
P2 C51 1.821(12) . ?
C45 C46 1.3900 . ?
C45 C50 1.3900 . ?
C46 C47 1.3900 . ?
C46 H46 0.9400 . ?
C47 C48 1.3900 . ?
C47 H47 0.9400 . ?
C48 C49 1.3900 . ?
C48 H48 0.9400 . ?
C49 C50 1.3900 . ?
C49 H49 0.9400 . ?
C50 H50 0.9400 . ?
C51 C52 1.3900 . ?
C51 C56 1.3900 . ?
C52 C53 1.3900 . ?
C52 H52 0.9400 . ?
C53 C54 1.3900 . ?
C53 H53 0.9400 . ?
C54 C55 1.3900 . ?
C54 H54 0.9400 . ?
C55 C56 1.3900 . ?
C55 H55 0.9400 . ?
C56 H56 0.9400 . ?
C57 C58 1.3900 . ?
C57 C62 1.3900 . ?
C58 C59 1.3900 . ?
C58 H58 0.9400 . ?
C59 C60 1.3900 . ?
C59 H59 0.9400 . ?
C60 C61 1.3900 . ?
C60 H60 0.9400 . ?
C61 C62 1.3900 . ?
C61 H61 0.9400 . ?
C62 H62 0.9400 . ?
C63 C64 1.3900 . ?
C63 C68 1.3900 . ?
C64 C65 1.3900 . ?
C64 H64 0.9400 . ?
C65 C66 1.3900 . ?
C65 H65 0.9400 . ?
C66 C67 1.3900 . ?
C66 H66 0.9400 . ?
C67 C68 1.3900 . ?
C67 H67 0.9400 . ?
C68 H68 0.9400 . ?

loop_
_geom_hbond_atom_site_label_D
_geom_hbond_atom_site_label_H
_geom_hbond_atom_site_label_A
_geom_hbond_distance_DH
_geom_hbond_distance_HA
_geom_hbond_distance_DA
_geom_hbond_angle_DHA
_geom_hbond_site_symmetry_A
O13 H13 O17 0.83 2.02 2.845(12) 174.6 2_665
O19 H19 O23 0.83 1.95 2.779(12) 174.1 3_646
O25 H25 O11 0.83 1.87 2.697(12) 177.9 4_467
